data_7213717
loop_
_publ_author_name
'Yuan, Shuai'
'Liu, Shan-Shan'
'Sun, Di'

_publ_section_title
;
 Two isomeric [Cu4I4] luminophores: solvothermal/mechanochemical
 syntheses, structures and thermochromic luminescence properties
;
_journal_issue 10
_journal_name_full CrystEngComm
_journal_page_first 1927
_journal_paper_doi 10.1039/c3ce42195c
_journal_volume 16
_journal_year 2014
_chemical_formula_sum 'C24 H30 Cu2 I2 N6'
_chemical_formula_weight 783.42
_chemical_name_systematic
; 
 ? 
;
_space_group_crystal_system monoclinic
_space_group_IT_number 15
_space_group_name_Hall '-C 2yc'
_space_group_name_H-M_alt 'C 1 2/c 1'
_symmetry_space_group_name_Hall '-C 2yc'
_symmetry_space_group_name_H-M 'C 1 2/c 1'
_atom_sites_solution_hydrogens geom
_atom_sites_solution_primary direct
_atom_sites_solution_secondary difmap
_audit_creation_method SHELXL-97
_cell_angle_alpha 90.00
_cell_angle_beta 111.631(2)
_cell_angle_gamma 90.00
_cell_formula_units_Z 8
_cell_length_a 17.9843(18)
_cell_length_b 14.9569(14)
_cell_length_c 22.464(2)
_cell_measurement_temperature 298(2)
_cell_volume 5617.0(9)
_computing_structure_refinement 'SHELXL-97 (Sheldrick, 1997)'
_computing_structure_solution 'SHELXS-97 (Sheldrick, 1990)'
_diffrn_ambient_temperature 298(2)
_diffrn_measured_fraction_theta_full 0.997
_diffrn_measured_fraction_theta_max 0.997
_diffrn_radiation_monochromator graphite
_diffrn_radiation_source 'fine-focus sealed tube'
_diffrn_radiation_type MoK\a
_diffrn_radiation_wavelength 0.71073
_diffrn_reflns_av_R_equivalents 0.1046
_diffrn_reflns_av_sigmaI/netI 0.0993
_diffrn_reflns_limit_h_max 21
_diffrn_reflns_limit_h_min -21
_diffrn_reflns_limit_k_max 12
_diffrn_reflns_limit_k_min -17
_diffrn_reflns_limit_l_max 22
_diffrn_reflns_limit_l_min -26
_diffrn_reflns_number 13763
_diffrn_reflns_theta_full 25.00
_diffrn_reflns_theta_max 25.00
_diffrn_reflns_theta_min 1.83
_exptl_absorpt_coefficient_mu 3.736
_exptl_absorpt_correction_T_max 0.7543
_exptl_absorpt_correction_T_min 0.6042
_exptl_absorpt_correction_type multi-scan
_exptl_absorpt_process_details SADABS
_exptl_crystal_colour yellow
_exptl_crystal_density_diffrn 1.853
_exptl_crystal_density_method 'not measured'
_exptl_crystal_description block
_exptl_crystal_F_000 3040
_exptl_crystal_size_max 0.15
_exptl_crystal_size_mid 0.10
_exptl_crystal_size_min 0.08
_refine_diff_density_max 0.600
_refine_diff_density_min -0.901
_refine_diff_density_rms 0.132
_refine_ls_extinction_method none
_refine_ls_goodness_of_fit_ref 0.856
_refine_ls_hydrogen_treatment constr
_refine_ls_matrix_type full
_refine_ls_number_parameters 307
_refine_ls_number_reflns 4934
_refine_ls_number_restraints 0
_refine_ls_restrained_S_all 0.856
_refine_ls_R_factor_all 0.0818
_refine_ls_R_factor_gt 0.0445
_refine_ls_shift/su_max 0.000
_refine_ls_shift/su_mean 0.000
_refine_ls_structure_factor_coef Fsqd
_refine_ls_weighting_details 'calc w=1/[\s^2^(Fo^2^)+(0.0274P)^2^+0.0000P] where P=(Fo^2^+2Fc^2^)/3'
_refine_ls_weighting_scheme calc
_refine_ls_wR_factor_gt 0.0800
_refine_ls_wR_factor_ref 0.0910
_reflns_number_gt 2949
_reflns_number_total 4934
_reflns_threshold_expression >2sigma(I)
_cod_data_source_file c3ce42195c.txt
_cod_data_source_block p2-298K
_cod_depositor_comments
;
The following automatic conversions were performed:

'_exptl_absorpt_correction_type' value 'MULTI-SCAN' changed to
'multi-scan' according to
/usr/data/users/saulius/automatic-downloads/current/RSC/lib/dictionaries/cif_core.dic
dictionary named 'cif_core.dic' version 2.4.2 from 2011-04-26.

Automatic conversion script
Id: cif_fix_values 2281 2013-09-26 08:29:07Z andrius 
;
_cod_original_cell_volume 5617.1(9)
_cod_database_code 7213717

loop_
_symmetry_equiv_pos_as_xyz
'x, y, z'
'-x, y, -z+1/2'
'x+1/2, y+1/2, z'
'-x+1/2, y+1/2, -z+1/2'
'-x, -y, -z'
'x, -y, z-1/2'
'-x+1/2, -y+1/2, -z'
'x+1/2, -y+1/2, z-1/2'

loop_
_atom_site_label
_atom_site_type_symbol
_atom_site_fract_x
_atom_site_fract_y
_atom_site_fract_z
_atom_site_U_iso_or_equiv
_atom_site_adp_type
_atom_site_occupancy
_atom_site_symmetry_multiplicity
_atom_site_calc_flag
_atom_site_refinement_flags
Cu1 Cu 0.24761(5) 0.32473(6) 0.35732(4) 0.0558(3) Uani 1 1 d .
Cu2 Cu 0.19532(5) 0.21701(6) 0.43131(4) 0.0604(3) Uani 1 1 d .
I1 I 0.23356(3) 0.38859(3) 0.46447(2) 0.05105(16) Uani 1 1 d .
I2 I 0.22908(3) 0.15105(3) 0.33473(2) 0.05892(17) Uani 1 1 d .
C1 C 0.3946(5) 0.3281(7) 0.3243(4) 0.109(4) Uani 1 1 d .
H1 H 0.3620 0.2932 0.2904 0.130 Uiso 1 1 calc R
C2 C 0.4721(5) 0.3433(8) 0.3287(4) 0.110(4) Uani 1 1 d .
H2 H 0.4909 0.3173 0.2993 0.133 Uiso 1 1 calc R
C3 C 0.5214(4) 0.3971(5) 0.3768(4) 0.058(2) Uani 1 1 d .
C4 C 0.4900(4) 0.4301(5) 0.4179(4) 0.060(2) Uani 1 1 d .
H4 H 0.5211 0.4666 0.4513 0.072 Uiso 1 1 calc R
C5 C 0.4111(4) 0.4103(5) 0.4114(4) 0.058(2) Uani 1 1 d .
H5 H 0.3920 0.4340 0.4413 0.070 Uiso 1 1 calc R
C6 C 0.6076(4) 0.4187(5) 0.3829(4) 0.079(3) Uani 1 1 d .
H6A H 0.6065 0.4677 0.3543 0.094 Uiso 1 1 calc R
H6B H 0.6377 0.4384 0.4263 0.094 Uiso 1 1 calc R
C7 C 0.6599(4) 0.2706(5) 0.4130(3) 0.0540(19) Uani 1 1 d .
H7A H 0.6083 0.2499 0.4119 0.065 Uiso 1 1 calc R
H7B H 0.6902 0.2917 0.4560 0.065 Uiso 1 1 calc R
C8 C 0.7043(4) 0.1935(5) 0.3967(4) 0.060(2) Uani 1 1 d .
H8A H 0.7108 0.1451 0.4269 0.072 Uiso 1 1 calc R
H8B H 0.6733 0.1713 0.3541 0.072 Uiso 1 1 calc R
C9 C 0.7715(4) 0.2965(5) 0.3542(3) 0.0532(19) Uani 1 1 d .
H9A H 0.7413 0.2755 0.3111 0.064 Uiso 1 1 calc R
H9B H 0.8231 0.3172 0.3553 0.064 Uiso 1 1 calc R
C10 C 0.7274(4) 0.3735(5) 0.3697(4) 0.065(2) Uani 1 1 d .
H10A H 0.7585 0.3967 0.4119 0.078 Uiso 1 1 calc R
H10B H 0.7203 0.4212 0.3388 0.078 Uiso 1 1 calc R
C11 C 0.8248(4) 0.1468(5) 0.3828(4) 0.066(2) Uani 1 1 d .
H11A H 0.7968 0.1304 0.3384 0.079 Uiso 1 1 calc R
H11B H 0.8236 0.0958 0.4091 0.079 Uiso 1 1 calc R
C12 C 1.0254(4) 0.1570(5) 0.3611(3) 0.0535(19) Uani 1 1 d .
H12 H 1.0460 0.1370 0.3311 0.064 Uiso 1 1 calc R
C13 C 0.9455(4) 0.1402(5) 0.3502(3) 0.0544(19) Uani 1 1 d .
H13 H 0.9142 0.1092 0.3137 0.065 Uiso 1 1 calc R
C14 C 0.9120(4) 0.1693(4) 0.3934(4) 0.0513(18) Uani 1 1 d .
C15 C 0.9618(4) 0.2158(5) 0.4457(4) 0.059(2) Uani 1 1 d .
H15 H 0.9420 0.2368 0.4760 0.070 Uiso 1 1 calc R
C16 C 1.0417(4) 0.2321(5) 0.4544(3) 0.0539(19) Uani 1 1 d .
H16 H 1.0734 0.2652 0.4897 0.065 Uiso 1 1 calc R
C17 C 0.1649(5) 0.4782(6) 0.2767(4) 0.090(3) Uani 1 1 d .
H17 H 0.2065 0.5086 0.3075 0.108 Uiso 1 1 calc R
C18 C 0.1123(5) 0.5269(5) 0.2267(4) 0.092(3) Uani 1 1 d .
H18 H 0.1188 0.5884 0.2247 0.110 Uiso 1 1 calc R
C19 C 0.0503(4) 0.4845(5) 0.1799(3) 0.0438(17) Uani 1 1 d .
C20 C 0.0427(4) 0.3950(5) 0.1874(3) 0.0530(18) Uani 1 1 d .
H20 H 0.0006 0.3635 0.1579 0.064 Uiso 1 1 calc R
C21 C 0.0980(4) 0.3510(5) 0.2393(3) 0.0468(17) Uani 1 1 d .
H21 H 0.0910 0.2900 0.2431 0.056 Uiso 1 1 calc R
C22 C -0.0070(4) 0.5336(5) 0.1216(3) 0.060(2) Uani 1 1 d .
H22A H -0.0607 0.5302 0.1218 0.071 Uiso 1 1 calc R
H22B H 0.0081 0.5961 0.1240 0.071 Uiso 1 1 calc R
C23 C 0.0709(3) 0.5080(5) 0.0542(3) 0.054(2) Uani 1 1 d .
H23A H 0.1133 0.4821 0.0906 0.065 Uiso 1 1 calc R
H23B H 0.0816 0.5714 0.0531 0.065 Uiso 1 1 calc R
C24 C -0.0703(4) 0.5348(5) 0.0059(3) 0.0514(19) Uani 1 1 d .
H24A H -0.0615 0.5986 0.0043 0.062 Uiso 1 1 calc R
H24B H -0.1217 0.5260 0.0099 0.062 Uiso 1 1 calc R
N1 N 0.3630(3) 0.3601(4) 0.3654(3) 0.0581(16) Uani 1 1 d .
N2 N 0.6486(3) 0.3430(4) 0.3681(3) 0.0517(15) Uani 1 1 d .
N3 N 0.7832(3) 0.2230(4) 0.3990(3) 0.0460(14) Uani 1 1 d .
N4 N 1.0741(3) 0.2009(4) 0.4129(3) 0.0473(14) Uani 1 1 d .
N5 N 0.1596(3) 0.3895(4) 0.2834(2) 0.0454(14) Uani 1 1 d .
N6 N -0.0062(3) 0.4955(4) 0.0620(2) 0.0471(14) Uani 1 1 d .

loop_
_atom_site_aniso_label
_atom_site_aniso_U_11
_atom_site_aniso_U_22
_atom_site_aniso_U_33
_atom_site_aniso_U_23
_atom_site_aniso_U_13
_atom_site_aniso_U_12
Cu1 0.0358(5) 0.0780(7) 0.0482(5) 0.0022(5) 0.0090(4) 0.0041(5)
Cu2 0.0430(5) 0.0779(7) 0.0611(6) 0.0051(5) 0.0200(5) 0.0050(5)
I1 0.0494(3) 0.0616(3) 0.0418(3) 0.0030(2) 0.0164(2) 0.0095(2)
I2 0.0596(3) 0.0661(4) 0.0516(3) 0.0041(3) 0.0212(3) 0.0152(3)
C1 0.047(5) 0.218(12) 0.062(6) -0.064(7) 0.021(5) -0.030(6)
C2 0.047(6) 0.207(12) 0.087(7) -0.066(7) 0.036(5) -0.016(7)
C3 0.029(4) 0.073(6) 0.073(5) 0.000(5) 0.020(4) 0.009(4)
C4 0.034(4) 0.068(5) 0.071(5) -0.016(4) 0.013(4) -0.008(4)
C5 0.052(5) 0.062(5) 0.071(5) -0.018(4) 0.034(4) -0.004(4)
C6 0.039(5) 0.068(6) 0.125(8) -0.006(5) 0.026(5) -0.008(4)
C7 0.038(4) 0.063(5) 0.066(5) -0.004(4) 0.025(4) -0.006(4)
C8 0.041(4) 0.064(5) 0.077(5) 0.013(4) 0.022(4) -0.012(4)
C9 0.034(4) 0.067(5) 0.064(5) 0.010(4) 0.024(4) 0.002(4)
C10 0.038(4) 0.069(5) 0.097(6) 0.007(5) 0.035(4) 0.002(4)
C11 0.044(5) 0.056(5) 0.096(6) 0.000(5) 0.024(4) -0.008(4)
C12 0.043(5) 0.061(5) 0.055(5) -0.008(4) 0.017(4) -0.003(4)
C13 0.047(5) 0.054(5) 0.054(5) -0.005(4) 0.009(4) -0.003(4)
C14 0.039(4) 0.043(4) 0.066(5) -0.001(4) 0.013(4) 0.004(3)
C15 0.046(5) 0.066(5) 0.068(5) -0.006(4) 0.027(4) 0.006(4)
C16 0.037(4) 0.062(5) 0.060(5) -0.009(4) 0.015(4) 0.002(4)
C17 0.081(7) 0.069(6) 0.073(6) 0.016(5) -0.027(5) -0.032(5)
C18 0.096(7) 0.054(5) 0.079(6) 0.016(5) -0.022(5) -0.018(5)
C19 0.047(4) 0.050(5) 0.033(4) 0.005(3) 0.013(3) 0.007(4)
C20 0.046(4) 0.052(5) 0.047(4) -0.003(4) 0.002(4) -0.008(4)
C21 0.047(4) 0.044(4) 0.040(4) 0.007(3) 0.004(4) 0.001(4)
C22 0.061(5) 0.061(5) 0.058(5) 0.016(4) 0.023(4) 0.009(4)
C23 0.021(4) 0.091(6) 0.041(4) 0.020(4) 0.000(3) 0.003(4)
C24 0.030(4) 0.074(5) 0.042(4) 0.022(4) 0.004(3) 0.007(3)
N1 0.038(4) 0.088(5) 0.047(4) -0.004(3) 0.014(3) 0.004(3)
N2 0.033(3) 0.051(4) 0.073(4) 0.002(3) 0.023(3) 0.001(3)
N3 0.028(3) 0.048(4) 0.061(4) 0.000(3) 0.015(3) -0.003(3)
N4 0.037(3) 0.053(4) 0.047(3) 0.008(3) 0.010(3) 0.010(3)
N5 0.036(3) 0.056(4) 0.038(3) -0.001(3) 0.007(3) -0.008(3)
N6 0.032(3) 0.070(4) 0.034(3) 0.018(3) 0.007(3) 0.006(3)

loop_
_atom_type_symbol
_atom_type_description
_atom_type_scat_dispersion_real
_atom_type_scat_dispersion_imag
_atom_type_scat_source
C C 0.0033 0.0016 'International Tables Vol C Tables 4.2.6.8 and 6.1.1.4'
H H 0.0000 0.0000 'International Tables Vol C Tables 4.2.6.8 and 6.1.1.4'
Cu Cu 0.3201 1.2651 'International Tables Vol C Tables 4.2.6.8 and 6.1.1.4'
I I -0.4742 1.8119 'International Tables Vol C Tables 4.2.6.8 and 6.1.1.4'
N N 0.0061 0.0033 'International Tables Vol C Tables 4.2.6.8 and 6.1.1.4'

loop_
_geom_angle_atom_site_label_1
_geom_angle_atom_site_label_2
_geom_angle_atom_site_label_3
_geom_angle
_geom_angle_site_symmetry_1
_geom_angle_site_symmetry_3
_geom_angle_publ_flag
N5 Cu1 N1 113.3(2) . . y
N5 Cu1 I2 107.55(16) . . y
N1 Cu1 I2 108.49(18) . . y
N5 Cu1 I1 104.84(15) . . y
N1 Cu1 I1 104.55(17) . . y
I2 Cu1 I1 118.32(4) . . y
N5 Cu1 Cu2 115.71(15) . . ?
N1 Cu1 Cu2 130.90(16) . . ?
I2 Cu1 Cu2 59.19(3) . . ?
I1 Cu1 Cu2 59.68(3) . . ?
N4 Cu2 I2 109.52(16) 1_455 . y
N4 Cu2 I1 107.95(16) 1_455 . y
I2 Cu2 I1 118.01(3) . . y
N4 Cu2 Cu1 121.38(15) 1_455 . ?
I2 Cu2 Cu1 58.99(3) . . ?
I1 Cu2 Cu1 59.56(3) . . ?
N4 Cu2 I1 103.30(14) 1_455 7_556 y
I2 Cu2 I1 108.15(3) . 7_556 y
I1 Cu2 I1 108.93(3) . 7_556 y
Cu1 Cu2 I1 135.32(4) . 7_556 ?
Cu1 I1 Cu2 60.76(3) . . ?
Cu1 I1 Cu2 113.26(3) . 7_556 ?
Cu2 I1 Cu2 71.07(3) . 7_556 ?
Cu1 I2 Cu2 61.82(3) . . ?
N1 C1 C2 124.5(8) . . ?
N1 C1 H1 117.7 . . ?
C2 C1 H1 117.7 . . ?
C3 C2 C1 119.6(7) . . ?
C3 C2 H2 120.2 . . ?
C1 C2 H2 120.2 . . ?
C4 C3 C2 116.3(7) . . ?
C4 C3 C6 121.7(7) . . ?
C2 C3 C6 122.0(7) . . ?
C3 C4 C5 121.1(7) . . ?
C3 C4 H4 119.5 . . ?
C5 C4 H4 119.5 . . ?
N1 C5 C4 123.4(6) . . ?
N1 C5 H5 118.3 . . ?
C4 C5 H5 118.3 . . ?
N2 C6 C3 113.2(6) . . ?
N2 C6 H6A 108.9 . . ?
C3 C6 H6A 108.9 . . ?
N2 C6 H6B 108.9 . . ?
C3 C6 H6B 108.9 . . ?
H6A C6 H6B 107.8 . . ?
N2 C7 C8 110.6(5) . . ?
N2 C7 H7A 109.5 . . ?
C8 C7 H7A 109.5 . . ?
N2 C7 H7B 109.5 . . ?
C8 C7 H7B 109.5 . . ?
H7A C7 H7B 108.1 . . ?
N3 C8 C7 110.4(6) . . ?
N3 C8 H8A 109.6 . . ?
C7 C8 H8A 109.6 . . ?
N3 C8 H8B 109.6 . . ?
C7 C8 H8B 109.6 . . ?
H8A C8 H8B 108.1 . . ?
N3 C9 C10 111.8(6) . . ?
N3 C9 H9A 109.3 . . ?
C10 C9 H9A 109.3 . . ?
N3 C9 H9B 109.3 . . ?
C10 C9 H9B 109.3 . . ?
H9A C9 H9B 107.9 . . ?
N2 C10 C9 109.8(6) . . ?
N2 C10 H10A 109.7 . . ?
C9 C10 H10A 109.7 . . ?
N2 C10 H10B 109.7 . . ?
C9 C10 H10B 109.7 . . ?
H10A C10 H10B 108.2 . . ?
N3 C11 C14 111.9(5) . . ?
N3 C11 H11A 109.2 . . ?
C14 C11 H11A 109.2 . . ?
N3 C11 H11B 109.2 . . ?
C14 C11 H11B 109.2 . . ?
H11A C11 H11B 107.9 . . ?
N4 C12 C13 122.9(6) . . ?
N4 C12 H12 118.5 . . ?
C13 C12 H12 118.5 . . ?
C12 C13 C14 120.5(7) . . ?
C12 C13 H13 119.7 . . ?
C14 C13 H13 119.7 . . ?
C15 C14 C13 116.2(6) . . ?
C15 C14 C11 123.4(7) . . ?
C13 C14 C11 120.4(7) . . ?
C14 C15 C16 121.3(7) . . ?
C14 C15 H15 119.3 . . ?
C16 C15 H15 119.3 . . ?
N4 C16 C15 121.7(6) . . ?
N4 C16 H16 119.2 . . ?
C15 C16 H16 119.2 . . ?
N5 C17 C18 123.9(7) . . ?
N5 C17 H17 118.0 . . ?
C18 C17 H17 118.0 . . ?
C19 C18 C17 119.9(7) . . ?
C19 C18 H18 120.1 . . ?
C17 C18 H18 120.1 . . ?
C20 C19 C18 116.8(6) . . ?
C20 C19 C22 120.8(6) . . ?
C18 C19 C22 122.4(7) . . ?
C19 C20 C21 119.7(6) . . ?
C19 C20 H20 120.1 . . ?
C21 C20 H20 120.1 . . ?
N5 C21 C20 124.7(6) . . ?
N5 C21 H21 117.6 . . ?
C20 C21 H21 117.6 . . ?
N6 C22 C19 111.7(5) . . ?
N6 C22 H22A 109.3 . . ?
C19 C22 H22A 109.3 . . ?
N6 C22 H22B 109.3 . . ?
C19 C22 H22B 109.3 . . ?
H22A C22 H22B 107.9 . . ?
N6 C23 C24 111.2(5) . 5_565 ?
N6 C23 H23A 109.4 . . ?
C24 C23 H23A 109.4 5_565 . ?
N6 C23 H23B 109.4 . . ?
C24 C23 H23B 109.4 5_565 . ?
H23A C23 H23B 108.0 . . ?
N6 C24 C23 110.1(5) . 5_565 ?
N6 C24 H24A 109.6 . . ?
C23 C24 H24A 109.6 5_565 . ?
N6 C24 H24B 109.6 . . ?
C23 C24 H24B 109.6 5_565 . ?
H24A C24 H24B 108.2 . . ?
C5 N1 C1 115.1(6) . . ?
C5 N1 Cu1 124.1(5) . . ?
C1 N1 Cu1 120.8(5) . . ?
C7 N2 C6 112.1(6) . . ?
C7 N2 C10 109.1(5) . . ?
C6 N2 C10 108.4(5) . . ?
C9 N3 C8 108.2(5) . . ?
C9 N3 C11 111.7(5) . . ?
C8 N3 C11 109.2(5) . . ?
C12 N4 C16 117.3(6) . . ?
C12 N4 Cu2 122.1(5) . 1_655 ?
C16 N4 Cu2 120.6(5) . 1_655 ?
C21 N5 C17 115.0(6) . . ?
C21 N5 Cu1 125.7(5) . . ?
C17 N5 Cu1 119.3(5) . . ?
C22 N6 C23 112.8(5) . . ?
C22 N6 C24 111.1(5) . . ?
C23 N6 C24 108.6(5) . . ?

loop_
_geom_bond_atom_site_label_1
_geom_bond_atom_site_label_2
_geom_bond_distance
_geom_bond_site_symmetry_2
_geom_bond_publ_flag
Cu1 N5 2.065(5) . y
Cu1 N1 2.084(5) . y
Cu1 I2 2.6442(11) . y
Cu1 I1 2.6868(9) . y
Cu1 Cu2 2.7195(12) . ?
Cu2 N4 2.078(5) 1_455 y
Cu2 I2 2.6495(10) . y
Cu2 I1 2.6900(11) . y
Cu2 I1 2.7211(10) 7_556 y
I1 Cu2 2.7211(10) 7_556 ?
C1 N1 1.338(9) . ?
C1 C2 1.379(10) . ?
C1 H1 0.9300 . ?
C2 C3 1.377(11) . ?
C2 H2 0.9300 . ?
C3 C4 1.343(9) . ?
C3 C6 1.539(9) . ?
C4 C5 1.403(8) . ?
C4 H4 0.9300 . ?
C5 N1 1.312(8) . ?
C5 H5 0.9300 . ?
C6 N2 1.455(8) . ?
C6 H6A 0.9700 . ?
C6 H6B 0.9700 . ?
C7 N2 1.442(8) . ?
C7 C8 1.523(9) . ?
C7 H7A 0.9700 . ?
C7 H7B 0.9700 . ?
C8 N3 1.468(7) . ?
C8 H8A 0.9700 . ?
C8 H8B 0.9700 . ?
C9 N3 1.453(8) . ?
C9 C10 1.510(9) . ?
C9 H9A 0.9700 . ?
C9 H9B 0.9700 . ?
C10 N2 1.476(7) . ?
C10 H10A 0.9700 . ?
C10 H10B 0.9700 . ?
C11 N3 1.481(8) . ?
C11 C14 1.534(9) . ?
C11 H11A 0.9700 . ?
C11 H11B 0.9700 . ?
C12 N4 1.342(8) . ?
C12 C13 1.388(8) . ?
C12 H12 0.9300 . ?
C13 C14 1.389(9) . ?
C13 H13 0.9300 . ?
C14 C15 1.375(9) . ?
C15 C16 1.399(8) . ?
C15 H15 0.9300 . ?
C16 N4 1.351(8) . ?
C16 H16 0.9300 . ?
C17 N5 1.343(9) . ?
C17 C18 1.380(10) . ?
C17 H17 0.9300 . ?
C18 C19 1.373(9) . ?
C18 H18 0.9300 . ?
C19 C20 1.363(8) . ?
C19 C22 1.523(9) . ?
C20 C21 1.387(8) . ?
C20 H20 0.9300 . ?
C21 N5 1.316(7) . ?
C21 H21 0.9300 . ?
C22 N6 1.459(8) . ?
C22 H22A 0.9700 . ?
C22 H22B 0.9700 . ?
C23 N6 1.472(7) . ?
C23 C24 1.491(9) 5_565 ?
C23 H23A 0.9700 . ?
C23 H23B 0.9700 . ?
C24 N6 1.480(7) . ?
C24 C23 1.491(9) 5_565 ?
C24 H24A 0.9700 . ?
C24 H24B 0.9700 . ?
N4 Cu2 2.078(5) 1_655 ?
